data_1504314
loop_
_publ_author_name
'Caron, J.'
'Neilson, J.'
'Miller, D.'
'Llobet, A.'
'McQueen, T.'

_publ_contact_author_address 'Dept. of Chemistry, Johns Hopkins University'
_publ_contact_author_email mcqueen@jhu.edu
_publ_contact_author_name 'Tyrel M. McQueen'
_publ_section_title
;
 Iron displacements and magnetoelastic coupling in the antiferromagnetic
 spin-ladder compound BaFe_{2}Se_{3}
;
_journal_issue 18
_journal_name_full 'Physical Review B'
_journal_page_first 180409
_journal_paper_doi 10.1103/PhysRevB.84.180409
_journal_volume 84
_journal_year 2011
_chemical_formula_sum 'Ba Fe2 Se3'
_chemical_formula_weight 485.90
_chemical_name_common 'Barium Iron Selenide'
_chemical_name_systematic 'Barium Diiron(II) Triselenide'
_space_group_IT_number 62
_symmetry_cell_setting orthorhombic
_symmetry_space_group_name_Hall '-P 2ac 2n'
_symmetry_space_group_name_H-M 'P n m a'
_cell_angle_alpha 90.00000
_cell_angle_beta 90.00000
_cell_angle_gamma 90.00000
_cell_formula_units_Z 4
_cell_length_a 11.88345(24)
_cell_length_b 5.41411(10)
_cell_length_c 9.14086(20)
_cell_volume 588.11(2)
_computing_structure_refinement FULLPROF
_diffrn_ambient_temperature 5
_diffrn_radiation_probe neutron
_diffrn_radiation_type neutron
_diffrn_radiation_wavelength white-beam
_diffrn_radiation_wavelength_details 'Time-of-Flight Neutron, HIPD, Lujan-LANSCE-Los Alamos'
_exptl_crystal_density_diffrn 5.488
_refine_ls_goodness_of_fit_all 0.132
_refine_ls_matrix_type full
_refine_ls_number_parameters 68
_refine_ls_number_restraints 0
_refine_ls_shift/su_max 0.1
_refine_ls_shift/su_mean 0.03
_cod_data_source_file BaFe2Se3_5K_ICSD.cif
_cod_data_source_block BaFe2Se3_5K_publ
_cod_depositor_comments
;
The following automatic conversions were performed:

'_symmetry_cell_setting' value 'Orthorhombic' changed to
'orthorhombic' according to the built-in table from CIF Core
dictionary named 'cif_core.dic' version 2.4.1 from 2010-06-29.

Automatic conversion script
Id: cif_fix_values 1715 2011-07-08 13:25:40Z adriana 
;
_cod_original_cell_volume 588.10797
_cod_database_code 1504314

loop_
_symmetry_equiv_pos_as_xyz
x,y,z
x+1/2,-y+1/2,-z+1/2
-x,y+1/2,-z
-x+1/2,-y,z+1/2
-x,-y,-z
-x+1/2,y+1/2,z+1/2
x,-y+1/2,z
x+1/2,y,-z+1/2

loop_
_atom_site_label
_atom_site_fract_x
_atom_site_fract_y
_atom_site_fract_z
_atom_site_U_iso_or_equiv
_atom_site_occupancy
_atom_site_adp_type
_atom_site_type_symbol
Ba1 0.186(4) 0.25000 0.517(7) 0.015(14) 1.00000 Uiso Ba
Fe1 0.4927(16) 0.002(4) 0.3535(15) 0.005(6) 1.00000 Uiso Fe
Se1 0.355(2) 0.25000 0.233(3) 0.005(6) 1.00000 Uiso Se
Se2 0.629(2) 0.25000 0.490(4) 0.005(6) 1.00000 Uiso Se
Se3 0.402(2) 0.25000 0.818(3) 0.005(6) 1.00000 Uiso Se
